data_9015032
loop_
_publ_author_name
'Weber, H. P.'

_publ_section_title
;
 Ferrosilite III, the high-temperature polymorph of FeSiO3
;
_journal_name_full 'Acta Crystallographica, Section C'
_journal_page_first 1
_journal_page_last 3
_journal_paper_doi 10.1107/S010827018300339X
_journal_volume 39
_journal_year 1983
_chemical_compound_source 'synthetic at 2 GPa and 1523 K for 20 h'
_chemical_formula_sum 'Fe O3 Si'
_chemical_name_mineral 'Ferrosilite III'
_space_group_IT_number 2
_symmetry_space_group_name_Hall '-P 1'
_symmetry_space_group_name_H-M 'P -1'
_cell_angle_alpha 115.32
_cell_angle_beta 80.56
_cell_angle_gamma 95.49
_cell_formula_units_Z 18
_cell_length_a 6.628
_cell_length_b 7.467
_cell_length_c 22.607
_cell_volume 997.260
_database_code_amcsd 0019764
_exptl_crystal_density_diffrn 3.954
_cod_original_formula_sum 'Fe Si O3'
_cod_database_code 9015032

loop_
_space_group_symop_operation_xyz
x,y,z
-x,-y,-z

loop_
_atom_site_label
_atom_site_fract_x
_atom_site_fract_y
_atom_site_fract_z
_atom_site_U_iso_or_equiv
_atom_site_type_symbol
_atom_site_attached_hydrogens
FeM10 0.05134 0.45492 0.41889 0.07770 Fe 0
FeM11 0.19183 0.31543 0.25993 0.07600 Fe 0
FeM12 0.02977 0.46190 0.80630 0.07550 Fe 0
FeM13 0.11189 0.38982 0.03356 0.07730 Fe 0
FeM21 0.38922 0.13267 0.34072 0.08800 Fe 0
FeM22 0.19151 0.16975 0.48612 0.14810 Fe 0
FeM23 0.14528 0.32746 0.65097 0.07940 Fe 0
FeM24 0.30572 0.19380 0.10798 0.08890 Fe 0
FeM25 0.22018 0.27055 0.88125 0.08600 Fe 0
Si1 0.23845 0.86110 0.55161 0.07650 Si 0
Si2 0.10381 0.97742 0.69403 0.06930 Si 0
Si3 0.29602 0.78413 0.76288 0.06970 Si 0
Si4 0.17754 0.90786 0.91198 0.07010 Si 0
Si5 0.37389 0.71303 0.98406 0.07100 Si 0
Si6 0.25880 0.83834 0.13461 0.06890 Si 0
Si7 0.45657 0.63640 0.20414 0.06760 Si 0
Si8 0.33723 0.75381 0.35205 0.07250 Si 0
Si9 0.51498 0.58620 0.43131 0.07820 Si 0
OA1 0.94446 0.30076 0.47750 0.09490 O 0
OA2 0.08465 0.18252 0.32587 0.08820 O 0
OA3 0.87004 0.39786 0.25959 0.08730 O 0
OA4 0.00986 0.25258 0.09949 0.09190 O 0
OA5 0.79999 0.46107 0.02991 0.09160 O 0
OA6 0.92235 0.32797 0.87490 0.08460 O 0
OA7 0.72228 0.53275 0.80546 0.08700 O 0
OA8 0.15208 0.59449 0.34803 0.08870 O 0
OA9 0.64791 0.59199 0.57816 0.09300 O 0
OA10 0.75615 0.55188 0.42593 0.10040 O 0
OB1 0.82961 0.93322 0.44377 0.10980 O 0
OB2 0.04924 0.20247 0.71484 0.09730 O 0
OB3 0.47985 0.25909 0.27872 0.09330 O 0
OB4 0.12298 0.13712 0.94131 0.09730 O 0
OB5 0.60186 0.65214 0.94768 0.09870 O 0
OB6 0.20211 0.06798 0.17184 0.09440 O 0
OB7 0.31271 0.42892 0.82596 0.08940 O 0
OB8 0.28470 0.98120 0.39679 0.09560 O 0
OC1 0.27855 0.89803 0.62649 0.09260 O 0
OC2 0.78920 0.03138 0.24698 0.08960 O 0
OC3 0.68131 0.13666 0.15953 0.10280 O 0
OC4 0.32208 0.87839 0.95909 0.10800 O 0
OC5 0.37516 0.83064 0.06372 0.10400 O 0
OC6 0.57162 0.21431 0.83012 0.09510 O 0
OC7 0.56301 0.22825 0.71604 0.09430 O 0
OC8 0.52014 0.67906 0.37630 0.09200 O 0
OC9 0.45147 0.77366 0.50325 0.09790 O 0

loop_
_cod_changelog_entry_id
_cod_changelog_entry_author
_cod_changelog_entry_date
_cod_changelog_entry_text
1
;cod-tools version 3.8.0
Id: cif_guess_AMCSD_atom_types 9581 2023-05-17 12:35:41Z saulius
;
2023-05-23T09:25:21+03:00
;Derived atom types and hydrogen counts
from atom names that follow the AMCSD naming convention
(Wat == water, O-H == hydroxyl).
;

loop_
_cod_related_entry_id
_cod_related_entry_database
_cod_related_entry_code
1 AMCSD 0019764
